data_7223351
loop_
_publ_author_name
'Chisca, Diana'
'Croitor, Lilia'
'Petuhov, Oleg'
'Coropceanu, Eduard B.'
'Fonari, Marina S.'

_publ_section_title
;
 MOF-71 as a degradation product in single crystal to single crystal
 transformation of new three-dimensional Co(ii) 1,4-benzenedicarboxylate
;
_journal_issue 1
_journal_name_full CrystEngComm
_journal_page_first 38
_journal_paper_doi 10.1039/C5CE02094H
_journal_volume 18
_journal_year 2016
_chemical_formula_moiety 'C11 H17 Co N O8'
_chemical_formula_sum 'C11 H17 Co N O8'
_chemical_formula_weight 350.18
_space_group_crystal_system triclinic
_space_group_IT_number 2
_space_group_name_Hall '-P 1'
_space_group_name_H-M_alt 'P -1'
_symmetry_space_group_name_Hall '-P 1'
_symmetry_space_group_name_H-M 'P -1'
_atom_sites_solution_hydrogens mixed
_audit_creation_method SHELXL-2014/7
_audit_update_record
;
2015-10-12 deposited with the CCDC.
2015-11-13 downloaded from the CCDC.
;
_cell_angle_alpha 112.883(8)
_cell_angle_beta 91.057(7)
_cell_angle_gamma 105.877(9)
_cell_formula_units_Z 2
_cell_length_a 7.8758(7)
_cell_length_b 9.1877(10)
_cell_length_c 11.3427(8)
_cell_measurement_reflns_used 1560
_cell_measurement_temperature 293(2)
_cell_measurement_theta_max 26.6560
_cell_measurement_theta_min 3.6990
_cell_volume 720.07(13)
_computing_cell_refinement
;
CrysAlisPro, Agilent Technologies,
Version 1.171.37.35 (release 13-08-2014 CrysAlis171 .NET)
(compiled Aug 13 2014,18:06:01)
;
_computing_data_collection
;
CrysAlisPro, Agilent Technologies,
Version 1.171.37.35 (release 13-08-2014 CrysAlis171 .NET)
(compiled Aug 13 2014,18:06:01)
;
_computing_data_reduction
;
CrysAlisPro, Agilent Technologies,
Version 1.171.37.35 (release 13-08-2014 CrysAlis171 .NET)
(compiled Aug 13 2014,18:06:01)
;
_computing_molecular_graphics PLATON
_computing_publication_material 'SHELXL-2014/7 (Sheldrick, 2014)'
_computing_structure_refinement 'SHELXL-2014/7 (Sheldrick, 2014)'
_computing_structure_solution 'SHELXL-2014/7 (Sheldrick, 2014)'
_diffrn_ambient_temperature 293(2)
_diffrn_measured_fraction_theta_full 0.992
_diffrn_measured_fraction_theta_max 0.992
_diffrn_measurement_device_type 'Xcalibur, Eos'
_diffrn_measurement_method '\w scans'
_diffrn_radiation_type MoK\a
_diffrn_radiation_wavelength 0.71073
_diffrn_reflns_av_R_equivalents 0.0337
_diffrn_reflns_av_unetI/netI 0.0765
_diffrn_reflns_laue_measured_fraction_full 0.992
_diffrn_reflns_laue_measured_fraction_max 0.992
_diffrn_reflns_limit_h_max 9
_diffrn_reflns_limit_h_min -9
_diffrn_reflns_limit_k_max 11
_diffrn_reflns_limit_k_min -8
_diffrn_reflns_limit_l_max 13
_diffrn_reflns_limit_l_min -13
_diffrn_reflns_number 4242
_diffrn_reflns_point_group_measured_fraction_full 0.992
_diffrn_reflns_point_group_measured_fraction_max 0.992
_diffrn_reflns_theta_full 25.242
_diffrn_reflns_theta_max 25.494
_diffrn_reflns_theta_min 3.095
_diffrn_source 'Enhance (Mo) X-ray Source'
_exptl_absorpt_coefficient_mu 1.230
_exptl_absorpt_correction_T_max 1.00000
_exptl_absorpt_correction_T_min 0.96340
_exptl_absorpt_correction_type multi-scan
_exptl_absorpt_process_details
;
CrysAlisPro, Agilent Technologies,
Version 1.171.37.35 (release 13-08-2014 CrysAlis171 .NET)
(compiled Aug 13 2014,18:06:01)
Empirical absorption correction using spherical harmonics,
 implemented in SCALE3 ABSPACK scaling algorithm.
;
_exptl_crystal_colour 'light brown'
_exptl_crystal_density_diffrn 1.615
_exptl_crystal_description prism
_exptl_crystal_F_000 362
_exptl_crystal_size_max 0.12
_exptl_crystal_size_mid 0.08
_exptl_crystal_size_min 0.03
_refine_diff_density_max 0.546
_refine_diff_density_min -0.396
_refine_diff_density_rms 0.086
_refine_ls_extinction_method none
_refine_ls_goodness_of_fit_ref 0.992
_refine_ls_hydrogen_treatment mixed
_refine_ls_matrix_type full
_refine_ls_number_parameters 217
_refine_ls_number_reflns 2664
_refine_ls_number_restraints 12
_refine_ls_restrained_S_all 0.992
_refine_ls_R_factor_all 0.0672
_refine_ls_R_factor_gt 0.0446
_refine_ls_shift/su_max 0.002
_refine_ls_shift/su_mean 0.000
_refine_ls_structure_factor_coef Fsqd
_refine_ls_weighting_details 'w=1/[\s^2^(Fo^2^)+(0.0327P)^2^+0.0344P] where P=(Fo^2^+2Fc^2^)/3'
_refine_ls_weighting_scheme calc
_refine_ls_wR_factor_gt 0.0849
_refine_ls_wR_factor_ref 0.0954
_reflns_Friedel_coverage 0.000
_reflns_number_gt 1994
_reflns_number_total 2664
_reflns_threshold_expression 'I > 2\s(I)'
_cod_data_source_file c5ce02094h1.cif
_cod_data_source_block 1
_cod_depositor_comments 'Adding full bibliography for 7223351--7223352.cif.'
_cod_original_cell_volume 720.07(12)
_cod_database_code 7223351
_shelx_shelxl_version_number 2014/7
_shelx_space_group_comment
;
The symmetry employed for this shelxl refinement is uniquely defined
by the following loop, which should always be used as a source of
symmetry information in preference to the above space-group names.
They are only intended as comments.
;

loop_
_space_group_symop_operation_xyz
'x, y, z'
'-x, -y, -z'

loop_
_atom_site_label
_atom_site_type_symbol
_atom_site_fract_x
_atom_site_fract_y
_atom_site_fract_z
_atom_site_U_iso_or_equiv
_atom_site_adp_type
_atom_site_occupancy
_atom_site_site_symmetry_order
_atom_site_calc_flag
_atom_site_refinement_flags_posn
_atom_site_refinement_flags_adp
_atom_site_refinement_flags_occupancy
Co1 Co 1.0000 0.0000 0.5000 0.01664(18) Uani 1 2 d S . P
Co2 Co 0.5000 0.0000 0.5000 0.01698(19) Uani 1 2 d S . P
N1 N 0.9457(4) 0.2366(4) 0.2549(3) 0.0337(8) Uani 1 1 d . . .
O1W O 0.7160(3) -0.1108(3) 0.4771(2) 0.0187(5) Uani 1 1 d D . .
H1W1 H 0.681(4) -0.159(4) 0.529(2) 0.028 Uiso 1 1 d D U .
H2W1 H 0.711(4) -0.187(3) 0.3988(18) 0.028 Uiso 1 1 d D U .
O2W O 0.6803(3) 0.2351(3) 0.5720(3) 0.0309(7) Uani 1 1 d D . .
H2W2 H 0.654(4) 0.326(3) 0.597(4) 0.046 Uiso 1 1 d D U .
H1W2 H 0.785(3) 0.242(4) 0.595(4) 0.046 Uiso 1 1 d D U .
O1 O 0.9819(3) 0.1799(3) 0.6779(2) 0.0268(6) Uani 1 1 d . . .
O2 O 1.2671(3) 0.3238(3) 0.7539(2) 0.0362(7) Uani 1 1 d . . .
O3 O 0.5003(3) -0.0139(3) 0.3156(2) 0.0283(6) Uani 1 1 d . . .
O4 O 0.3851(3) 0.1869(3) 0.3275(2) 0.0306(6) Uani 1 1 d . . .
O5 O 0.9633(3) 0.1558(3) 0.4181(2) 0.0323(7) Uani 1 1 d . . .
C1 C 1.1054(5) 0.2936(4) 0.7641(3) 0.0200(8) Uani 1 1 d . . .
C2 C 1.0501(4) 0.3977(4) 0.8864(3) 0.0202(8) Uani 1 1 d . . .
C3 C 0.8710(5) 0.3769(4) 0.9015(3) 0.0229(8) Uani 1 1 d . . .
H3 H 0.7835 0.2946 0.8353 0.027 Uiso 1 1 calc R U .
C4 C 1.1787(5) 0.5241(4) 0.9873(3) 0.0222(8) Uani 1 1 d . . .
H4 H 1.2991 0.5412 0.9791 0.027 Uiso 1 1 calc R U .
C5 C 0.4524(4) 0.0745(5) 0.2692(3) 0.0209(8) Uani 1 1 d . . .
C6 C 0.4776(4) 0.0378(4) 0.1296(3) 0.0204(8) Uani 1 1 d . . .
C7 C 0.4311(5) 0.1273(5) 0.0671(3) 0.0260(9) Uani 1 1 d . . .
H7 H 0.3846 0.2130 0.1117 0.031 Uiso 1 1 calc R U .
C8 C 0.5470(5) -0.0903(5) 0.0614(3) 0.0247(9) Uani 1 1 d . . .
H8 H 0.5787 -0.1514 0.1021 0.030 Uiso 1 1 calc R U .
C9 C 0.9802(5) 0.1389(5) 0.3050(4) 0.0321(10) Uani 1 1 d . . .
H9 H 1.0197 0.0516 0.2527 0.039 Uiso 1 1 calc R U .
C10 C 0.9797(6) 0.2155(6) 0.1251(4) 0.0491(13) Uani 1 1 d . . .
H10A H 1.0202 0.1201 0.0861 0.074 Uiso 1 1 calc R U .
H10B H 1.0696 0.3123 0.1285 0.074 Uiso 1 1 calc R U .
H10C H 0.8719 0.2000 0.0746 0.074 Uiso 1 1 calc R U .
C11 C 0.8790(6) 0.3721(5) 0.3273(4) 0.0465(12) Uani 1 1 d . . .
H11A H 0.9742 0.4747 0.3562 0.070 Uiso 1 1 calc R U .
H11B H 0.8324 0.3569 0.4007 0.070 Uiso 1 1 calc R U .
H11C H 0.7860 0.3750 0.2731 0.070 Uiso 1 1 calc R U .
O3WA O 0.5878(7) 0.5108(5) 0.6981(7) 0.0598(18) Uani 0.879(15) 1 d D . P
O3WB O 0.532(5) 0.475(4) 0.622(4) 0.0598(18) Uani 0.121(15) 1 d D . P
H2W3 H 0.603(5) 0.577(5) 0.651(4) 0.090 Uiso 1 1 d D U .
H1W3 H 0.472(3) 0.465(6) 0.691(4) 0.090 Uiso 1 1 d D U .

loop_
_atom_site_aniso_label
_atom_site_aniso_U_11
_atom_site_aniso_U_22
_atom_site_aniso_U_33
_atom_site_aniso_U_23
_atom_site_aniso_U_13
_atom_site_aniso_U_12
Co1 0.0206(4) 0.0178(4) 0.0119(3) 0.0041(3) 0.0036(3) 0.0093(3)
Co2 0.0220(4) 0.0203(4) 0.0107(3) 0.0058(3) 0.0039(3) 0.0102(3)
N1 0.040(2) 0.039(2) 0.0326(18) 0.0241(17) 0.0057(16) 0.0152(17)
O1W 0.0249(13) 0.0211(14) 0.0110(11) 0.0052(11) 0.0080(11) 0.0101(11)
O2W 0.0259(14) 0.0230(15) 0.0400(16) 0.0083(14) 0.0025(13) 0.0089(12)
O1 0.0279(14) 0.0238(15) 0.0183(13) -0.0019(12) 0.0048(11) 0.0075(12)
O2 0.0224(15) 0.0450(19) 0.0222(14) -0.0051(13) 0.0073(12) 0.0089(13)
O3 0.0433(16) 0.0342(16) 0.0140(12) 0.0108(12) 0.0084(11) 0.0201(13)
O4 0.0455(16) 0.0358(17) 0.0222(13) 0.0161(13) 0.0150(12) 0.0234(14)
O5 0.0386(16) 0.0367(17) 0.0327(15) 0.0235(14) 0.0059(13) 0.0145(13)
C1 0.029(2) 0.020(2) 0.0146(17) 0.0060(16) 0.0065(16) 0.0129(16)
C2 0.0248(19) 0.020(2) 0.0175(17) 0.0073(16) 0.0043(15) 0.0095(16)
C3 0.027(2) 0.020(2) 0.0152(17) 0.0016(16) 0.0014(15) 0.0063(16)
C4 0.0233(19) 0.024(2) 0.0166(18) 0.0047(16) 0.0052(15) 0.0080(16)
C5 0.0226(19) 0.025(2) 0.0145(17) 0.0073(16) 0.0046(15) 0.0065(16)
C6 0.0254(19) 0.022(2) 0.0113(16) 0.0050(16) 0.0047(15) 0.0063(16)
C7 0.039(2) 0.024(2) 0.0202(18) 0.0087(17) 0.0078(17) 0.0186(18)
C8 0.033(2) 0.031(2) 0.0167(18) 0.0141(17) 0.0049(16) 0.0137(17)
C9 0.030(2) 0.038(3) 0.035(2) 0.020(2) 0.0040(18) 0.0132(19)
C10 0.071(3) 0.052(3) 0.038(3) 0.030(2) 0.012(2) 0.023(3)
C11 0.066(3) 0.040(3) 0.047(3) 0.025(2) 0.011(2) 0.027(2)
O3WA 0.057(3) 0.029(2) 0.092(5) 0.017(3) 0.027(3) 0.020(2)
O3WB 0.057(3) 0.029(2) 0.092(5) 0.017(3) 0.027(3) 0.020(2)

loop_
_atom_type_symbol
_atom_type_description
_atom_type_scat_dispersion_real
_atom_type_scat_dispersion_imag
_atom_type_scat_source
C C 0.0033 0.0016 'International Tables Vol C Tables 4.2.6.8 and 6.1.1.4'
H H 0.0000 0.0000 'International Tables Vol C Tables 4.2.6.8 and 6.1.1.4'
N N 0.0061 0.0033 'International Tables Vol C Tables 4.2.6.8 and 6.1.1.4'
O O 0.0106 0.0060 'International Tables Vol C Tables 4.2.6.8 and 6.1.1.4'
Co Co 0.3494 0.9721 'International Tables Vol C Tables 4.2.6.8 and 6.1.1.4'

loop_
_geom_angle_atom_site_label_1
_geom_angle_atom_site_label_2
_geom_angle_atom_site_label_3
_geom_angle
_geom_angle_site_symmetry_1
_geom_angle_site_symmetry_3
O5 Co1 O5 180.00(13) . 2_756
O5 Co1 O1 92.68(10) . 2_756
O5 Co1 O1 87.32(10) 2_756 2_756
O5 Co1 O1 87.33(10) . .
O5 Co1 O1 92.67(10) 2_756 .
O1 Co1 O1 180.00(12) 2_756 .
O5 Co1 O1W 90.45(9) . .
O5 Co1 O1W 89.54(9) 2_756 .
O1 Co1 O1W 91.67(9) 2_756 .
O1 Co1 O1W 88.33(9) . .
O5 Co1 O1W 89.54(9) . 2_756
O5 Co1 O1W 90.46(9) 2_756 2_756
O1 Co1 O1W 88.33(9) 2_756 2_756
O1 Co1 O1W 91.67(9) . 2_756
O1W Co1 O1W 180.00(14) . 2_756
O3 Co2 O3 180.00(14) 2_656 .
O3 Co2 O2W 91.10(11) 2_656 2_656
O3 Co2 O2W 88.90(11) . 2_656
O3 Co2 O2W 88.90(11) 2_656 .
O3 Co2 O2W 91.10(11) . .
O2W Co2 O2W 180.0 2_656 .
O3 Co2 O1W 90.47(9) 2_656 2_656
O3 Co2 O1W 89.53(9) . 2_656
O2W Co2 O1W 91.05(10) 2_656 2_656
O2W Co2 O1W 88.95(10) . 2_656
O3 Co2 O1W 89.53(9) 2_656 .
O3 Co2 O1W 90.47(9) . .
O2W Co2 O1W 88.95(10) 2_656 .
O2W Co2 O1W 91.05(10) . .
O1W Co2 O1W 180.0 2_656 .
C9 N1 C11 122.0(3) . .
C9 N1 C10 120.8(4) . .
C11 N1 C10 117.1(3) . .
Co1 O1W Co2 130.67(11) . .
C1 O1 Co1 129.3(2) . .
C5 O3 Co2 128.6(2) . .
C9 O5 Co1 126.3(3) . .
O2 C1 O1 124.7(3) . .
O2 C1 C2 118.5(3) . .
O1 C1 C2 116.8(3) . .
C3 C2 C4 118.0(3) . .
C3 C2 C1 121.5(3) . .
C4 C2 C1 120.4(3) . .
C4 C3 C2 121.2(3) 2_767 .
C3 C4 C2 120.8(3) 2_767 .
O3 C5 O4 125.8(3) . .
O3 C5 C6 115.9(3) . .
O4 C5 C6 118.3(3) . .
C7 C6 C8 118.9(3) . .
C7 C6 C5 121.6(3) . .
C8 C6 C5 119.4(3) . .
C6 C7 C8 120.7(4) . 2_655
C7 C8 C6 120.3(3) 2_655 .
O5 C9 N1 124.1(4) . .

loop_
_geom_bond_atom_site_label_1
_geom_bond_atom_site_label_2
_geom_bond_distance
_geom_bond_site_symmetry_2
Co1 O5 2.061(2) .
Co1 O5 2.061(2) 2_756
Co1 O1 2.090(2) 2_756
Co1 O1 2.090(2) .
Co1 O1W 2.153(2) .
Co1 O1W 2.153(2) 2_756
Co2 O3 2.046(2) 2_656
Co2 O3 2.046(2) .
Co2 O2W 2.063(2) 2_656
Co2 O2W 2.063(2) .
Co2 O1W 2.180(2) 2_656
Co2 O1W 2.180(2) .
N1 C9 1.314(5) .
N1 C11 1.442(5) .
N1 C10 1.449(5) .
O1 C1 1.268(4) .
O2 C1 1.244(4) .
O3 C5 1.253(4) .
O4 C5 1.252(4) .
O5 C9 1.245(4) .
C1 C2 1.499(5) .
C2 C3 1.394(5) .
C2 C4 1.402(4) .
C3 C4 1.375(5) 2_767
C4 C3 1.375(5) 2_767
C5 C6 1.515(4) .
C6 C7 1.386(5) .
C6 C8 1.394(5) .
C7 C8 1.387(4) 2_655
C8 C7 1.387(4) 2_655
O3WA O3WB 0.85(4) .
